data_7009030
loop_
_publ_author_name
'Kruger, Paul E.'
'Moubaraki, Boujemaa'
'Fallon, Gary D.'
'Murray, Keith S.'

_publ_section_title
;
 Tetranuclear copper(II) complexes incorporating short and long
 metal--metal separations: synthesis, structure and
 magnetism&#x200A;&#x2020;
;
_journal_issue 5
_journal_name_full 'Journal of the Chemical Society, Dalton Transactions'
_journal_page_first 713
_journal_paper_doi 10.1039/a908177a
_journal_year 2000
_chemical_formula_moiety 'C44 H42 Cu4 N8 O6 '
_chemical_formula_sum 'C44 H42 Cu4 N8 O6'
_chemical_formula_weight 1033.05
_space_group_IT_number 2
_symmetry_cell_setting triclinic
_symmetry_Int_Tables_number 2
_symmetry_space_group_name_Hall '-P 1'
_symmetry_space_group_name_H-M 'P -1'
_cell_angle_alpha 81.546(8)
_cell_angle_beta 86.965(6)
_cell_angle_gamma 76.897(8)
_cell_formula_units_Z 2
_cell_length_a 18.630(2)
_cell_length_b 12.459(1)
_cell_length_c 9.319(1)
_cell_measurement_reflns_used 24
_cell_measurement_temperature 293.2
_cell_measurement_theta_max 20.0
_cell_measurement_theta_min 14.0
_cell_volume 2083.4(4)
_computing_cell_refinement 'Philips PW1100 Diffractometer Control'
_computing_data_collection 'Philips PW1100 Diffractometer Control'
_computing_data_reduction XPREP
_computing_publication_material 'teXsan (MSC, 1992-1997)'
_computing_structure_refinement 'teXsan (MSC, 1992-1997)'
_diffrn_ambient_temperature 293.2
_diffrn_measurement_device_type 'Philips PW1100'
_diffrn_measurement_method \w
_diffrn_orient_matrix_UB_11 -0.03612
_diffrn_orient_matrix_UB_12 -0.03737
_diffrn_orient_matrix_UB_13 0.05905
_diffrn_orient_matrix_UB_21 -0.03343
_diffrn_orient_matrix_UB_22 0.01706
_diffrn_orient_matrix_UB_23 -0.08478
_diffrn_orient_matrix_UB_31 -0.02482
_diffrn_orient_matrix_UB_32 0.07237
_diffrn_orient_matrix_UB_33 0.03316
_diffrn_radiation_detector 'scintillation counter'
_diffrn_radiation_monochromator graphite
_diffrn_radiation_source 'X-ray tube'
_diffrn_radiation_type 'Cu K\a'
_diffrn_radiation_wavelength 1.5418
_diffrn_reflns_av_R_equivalents 0.019
_diffrn_reflns_av_sigmaI/netI 0.090
_diffrn_reflns_limit_h_max 20
_diffrn_reflns_limit_h_min -20
_diffrn_reflns_limit_k_max 13
_diffrn_reflns_limit_k_min 0
_diffrn_reflns_limit_l_max 10
_diffrn_reflns_limit_l_min -10
_diffrn_reflns_number 6546
_diffrn_reflns_reduction_process 'Lp corrections applied'
_diffrn_reflns_theta_max 59.99
_diffrn_reflns_theta_min 3.93
_diffrn_standards_decay_% <1
_diffrn_standards_interval_count 4
_diffrn_standards_number 3
_exptl_absorpt_coefficient_mu 2.790
_exptl_absorpt_correction_T_max 0.724
_exptl_absorpt_correction_T_min 0.563
_exptl_absorpt_correction_type
;
analytical (de Meulenaer & Tompa, 1965)
;
_exptl_crystal_colour 'dark aqua'
_exptl_crystal_density_diffrn 1.647
_exptl_crystal_density_meas 1.65(1)
_exptl_crystal_description prismatic
_exptl_crystal_F_000 1052.00
_exptl_crystal_size_max 0.22
_exptl_crystal_size_mid 0.18
_exptl_crystal_size_min 0.13
_refine_diff_density_max 0.41
_refine_diff_density_min -0.50
_refine_ls_extinction_method none
_refine_ls_goodness_of_fit_all 1.761
_refine_ls_goodness_of_fit_ref 1.578
_refine_ls_hydrogen_treatment noref
_refine_ls_matrix_type full
_refine_ls_number_constraints 0
_refine_ls_number_parameters 559
_refine_ls_number_reflns 4682
_refine_ls_number_restraints 0
_refine_ls_R_factor_all 0.0555
_refine_ls_R_factor_gt 0.0388
_refine_ls_shift/su_max 0.0028
_refine_ls_shift/su_mean 0.0785
_refine_ls_structure_factor_coef F
_refine_ls_weighting_details 'w = 1/[\s^2^(Fo)]'
_refine_ls_weighting_scheme sigma
_refine_ls_wR_factor_all 0.0641
_refine_ls_wR_factor_ref 0.0492
_reflns_number_gt 4682
_reflns_number_total 6185
_reflns_threshold_expression I>3.00\s(I)
_cod_data_source_file a908177a.txt
_cod_data_source_block 2
_cod_original_sg_symbol_H-M 'P -1       '
_cod_original_formula_sum 'C44 H42 Cu4 N8 O6 '
_cod_database_code 7009030

loop_
_symmetry_equiv_pos_as_xyz
'   +x,   +y,   +z'
'   -x,   -y,   -z'

loop_
_atom_site_label
_atom_site_fract_x
_atom_site_fract_y
_atom_site_fract_z
_atom_site_U_iso_or_equiv
_atom_site_occupancy
_atom_site_refinement_flags
_atom_site_adp_type
_atom_site_calc_flag
_atom_site_calc_attached_atom
Cu(1) 0.50113(4) 0.10769(5) 0.33546(8) 0.0398(2) 1.000 . Uani d ?
Cu(2) 0.44632(4) -0.06776(5) 0.14345(7) 0.0393(2) 1.000 . Uani d ?
Cu(3) 0.05048(4) 0.58465(5) 0.06242(7) 0.0367(2) 1.000 . Uani d ?
Cu(4) -0.01513(3) 0.41385(5) 0.32508(7) 0.0371(2) 1.000 . Uani d ?
O(1) 0.5164(2) -0.0219(3) 0.2457(4) 0.051(1) 1.000 . Uani d ?
O(2) 0.4925(2) 0.2306(3) 0.4356(4) 0.054(1) 1.000 . Uani d ?
O(3) 0.3840(2) -0.1185(3) 0.0286(4) 0.054(1) 1.000 . Uani d ?
O(4) -0.0181(2) 0.5535(2) 0.2098(4) 0.048(1) 1.000 . Uani d ?
O(5) 0.1007(2) 0.6215(3) -0.1145(4) 0.047(1) 1.000 . Uani d ?
O(6) -0.0206(2) 0.2809(3) 0.4473(3) 0.046(1) 1.000 . Uani d ?
N(1) 0.6025(2) 0.0439(3) 0.3989(4) 0.042(1) 1.000 . Uani d ?
N(2) 0.5299(2) -0.1882(3) 0.1122(4) 0.043(1) 1.000 . Uani d ?
N(3) 0.3981(2) 0.1446(3) 0.2613(4) 0.037(1) 1.000 . Uani d ?
N(4) 0.3741(2) 0.0676(3) 0.1922(4) 0.035(1) 1.000 . Uani d ?
N(5) -0.0137(2) 0.7336(3) 0.0466(4) 0.043(1) 1.000 . Uani d ?
N(6) -0.1006(2) 0.4991(3) 0.4210(4) 0.045(1) 1.000 . Uani d ?
N(7) 0.1135(2) 0.4376(3) 0.1348(4) 0.034(1) 1.000 . Uani d ?
N(8) 0.0848(2) 0.3634(3) 0.2350(4) 0.035(1) 1.000 . Uani d ?
C(1) 0.5421(3) 0.2543(4) 0.5133(5) 0.045(1) 1.000 . Uani d ?
C(2) 0.5236(3) 0.3544(4) 0.5730(6) 0.056(2) 1.000 . Uani d ?
C(3) 0.5733(3) 0.3848(5) 0.6555(6) 0.061(2) 1.000 . Uani d ?
C(4) 0.6416(3) 0.3187(5) 0.6837(6) 0.062(2) 1.000 . Uani d ?
C(5) 0.6615(3) 0.2198(5) 0.6280(6) 0.058(2) 1.000 . Uani d ?
C(6) 0.6130(3) 0.1856(4) 0.5423(5) 0.042(1) 1.000 . Uani d ?
C(7) 0.6384(3) 0.0835(4) 0.4845(5) 0.046(1) 1.000 . Uani d ?
C(8) 0.6352(3) -0.0595(5) 0.3415(7) 0.067(2) 1.000 . Uani d ?
C(9) 0.5864(3) -0.0903(6) 0.257(1) 0.115(3) 1.000 . Uani d ?
C(10) 0.5970(3) -0.1844(5) 0.1836(6) 0.060(2) 1.000 . Uani d ?
C(11) 0.5303(3) -0.2669(4) 0.0367(5) 0.049(2) 1.000 . Uani d ?
C(12) 0.4685(3) -0.2825(4) -0.0357(5) 0.044(1) 1.000 . Uani d ?
C(13) 0.4784(3) -0.3759(5) -0.1085(6) 0.061(2) 1.000 . Uani d ?
C(14) 0.4219(3) -0.3994(5) -0.1764(7) 0.066(2) 1.000 . Uani d ?
C(15) 0.3536(3) -0.3272(5) -0.1758(7) 0.066(2) 1.000 . Uani d ?
C(16) 0.3416(3) -0.2347(5) -0.1062(6) 0.059(2) 1.000 . Uani d ?
C(17) 0.3987(3) -0.2086(4) -0.0344(5) 0.046(1) 1.000 . Uani d ?
C(18) 0.3442(3) 0.3315(4) 0.3371(7) 0.060(2) 1.000 . Uani d ?
C(19) 0.3408(2) 0.2311(4) 0.2692(5) 0.039(1) 1.000 . Uani d ?
C(20) 0.2789(2) 0.2136(4) 0.2075(5) 0.037(1) 1.000 . Uani d ?
C(21) 0.3016(2) 0.1099(4) 0.1618(5) 0.036(1) 1.000 . Uani d ?
C(22) 0.2556(3) 0.0517(4) 0.0885(6) 0.053(2) 1.000 . Uani d ?
C(23) 0.1080(3) 0.7226(4) -0.1686(5) 0.042(1) 1.000 . Uani d ?
C(24) 0.1641(3) 0.7331(4) -0.2724(6) 0.053(2) 1.000 . Uani d ?
C(25) 0.1746(3) 0.8362(5) -0.3344(7) 0.069(2) 1.000 . Uani d ?
C(26) 0.1288(4) 0.9327(5) -0.2962(8) 0.082(2) 1.000 . Uani d ?
C(27) 0.0736(4) 0.9248(5) -0.1981(7) 0.068(2) 1.000 . Uani d ?
C(28) 0.0612(3) 0.8209(4) -0.1320(6) 0.048(2) 1.000 . Uani d ?
C(29) 0.0001(3) 0.8197(4) -0.0330(6) 0.050(2) 1.000 . Uani d ?
C(30) -0.0778(3) 0.7401(4) 0.1440(7) 0.066(2) 1.000 . Uani d ?
C(31) -0.0748(4) 0.6382(5) 0.2351(8) 0.093(2) 1.000 . Uani d ?
C(32) -0.1229(4) 0.6149(5) 0.3518(8) 0.084(2) 1.000 . Uani d ?
C(33) -0.1336(3) 0.4657(4) 0.5359(6) 0.048(2) 1.000 . Uani d ?
C(34) -0.1199(3) 0.3528(4) 0.6091(5) 0.044(1) 1.000 . Uani d ?
C(35) -0.1639(3) 0.3283(5) 0.7319(6) 0.053(2) 1.000 . Uani d ?
C(36) -0.1584(3) 0.2237(6) 0.8008(6) 0.063(2) 1.000 . Uani d ?
C(37) -0.1080(3) 0.1374(5) 0.7464(6) 0.063(2) 1.000 . Uani d ?
C(38) -0.0630(3) 0.1579(4) 0.6289(6) 0.055(2) 1.000 . Uani d ?
C(39) -0.0665(3) 0.2661(4) 0.5569(5) 0.042(1) 1.000 . Uani d ?
C(40) 0.2345(3) 0.4489(4) 0.0105(6) 0.049(1) 1.000 . Uani d ?
C(41) 0.1856(2) 0.3927(3) 0.1129(5) 0.033(1) 1.000 . Uani d ?
C(42) 0.2055(2) 0.2885(3) 0.1962(5) 0.035(1) 1.000 . Uani d ?
C(43) 0.1410(2) 0.2731(3) 0.2699(5) 0.037(1) 1.000 . Uani d ?
C(44) 0.1320(3) 0.1740(4) 0.3741(6) 0.053(2) 1.000 . Uani d ?
H(1) 0.4761 0.4022 0.5564 0.067 1.000 . Uiso c ?
H(2) 0.5591 0.4536 0.6933 0.073 1.000 . Uiso c ?
H(3) 0.6748 0.3409 0.7418 0.075 1.000 . Uiso c ?
H(4) 0.7089 0.1734 0.6476 0.069 1.000 . Uiso c ?
H(5) 0.6859 0.0406 0.5116 0.056 1.000 . Uiso c ?
H(6) 0.6780 -0.0488 0.2851 0.080 1.000 . Uiso c ?
H(7) 0.6502 -0.1162 0.4217 0.080 1.000 . Uiso c ?
H(9) 0.6103 -0.2509 0.2520 0.071 1.000 . Uiso c ?
H(10) 0.6355 -0.1829 0.1130 0.071 1.000 . Uiso c ?
H(11) 0.5759 -0.3187 0.0288 0.058 1.000 . Uiso c ?
H(12) 0.5257 -0.4242 -0.1100 0.074 1.000 . Uiso c ?
H(13) 0.4293 -0.4637 -0.2245 0.079 1.000 . Uiso c ?
H(14) 0.3139 -0.3420 -0.2237 0.079 1.000 . Uiso c ?
H(15) 0.2936 -0.1872 -0.1069 0.071 1.000 . Uiso c ?
H(16) 0.3571 0.3095 0.4365 0.072 1.000 . Uiso c ?
H(17) 0.3799 0.3675 0.2878 0.072 1.000 . Uiso c ?
H(18) 0.2972 0.3818 0.3320 0.072 1.000 . Uiso c ?
H(19) 0.2069 0.0960 0.0788 0.064 1.000 . Uiso c ?
H(20) 0.2761 0.0392 -0.0042 0.064 1.000 . Uiso c ?
H(21) 0.2540 -0.0179 0.1457 0.064 1.000 . Uiso c ?
H(22) 0.1957 0.6677 -0.3004 0.064 1.000 . Uiso c ?
H(23) 0.2138 0.8407 -0.4036 0.083 1.000 . Uiso c ?
H(24) 0.1366 1.0033 -0.3388 0.099 1.000 . Uiso c ?
H(25) 0.0421 0.9911 -0.1725 0.082 1.000 . Uiso c ?
H(26) -0.0334 0.8890 -0.0249 0.060 1.000 . Uiso c ?
H(27) -0.0791 0.7981 0.2011 0.079 1.000 . Uiso c ?
H(28) -0.1210 0.7581 0.0871 0.079 1.000 . Uiso c ?
H(30) -0.1719 0.6265 0.3179 0.100 1.000 . Uiso c ?
H(31) -0.1229 0.6625 0.4232 0.100 1.000 . Uiso c ?
H(32) -0.1700 0.5196 0.5772 0.058 1.000 . Uiso c ?
H(33) -0.1985 0.3874 0.7676 0.063 1.000 . Uiso c ?
H(34) -0.1882 0.2090 0.8842 0.075 1.000 . Uiso c ?
H(35) -0.1046 0.0628 0.7916 0.075 1.000 . Uiso c ?
H(36) -0.0284 0.0978 0.5959 0.065 1.000 . Uiso c ?
H(37) 0.2828 0.4031 0.0114 0.058 1.000 . Uiso c ?
H(38) 0.2157 0.4609 -0.0850 0.058 1.000 . Uiso c ?
H(39) 0.2359 0.5182 0.0394 0.058 1.000 . Uiso c ?
H(40) 0.1164 0.1960 0.4660 0.065 1.000 . Uiso c ?
H(41) 0.0961 0.1412 0.3392 0.065 1.000 . Uiso c ?
H(42) 0.1778 0.1213 0.3830 0.065 1.000 . Uiso c ?

loop_
_atom_site_aniso_label
_atom_site_aniso_U_11
_atom_site_aniso_U_22
_atom_site_aniso_U_33
_atom_site_aniso_U_12
_atom_site_aniso_U_13
_atom_site_aniso_U_23
Cu(1) 0.0285(4) 0.0396(4) 0.0477(4) -0.0008(3) -0.0037(3) -0.0043(3)
Cu(2) 0.0301(4) 0.0368(4) 0.0458(4) 0.0026(3) 0.0005(3) -0.0052(3)
Cu(3) 0.0320(4) 0.0291(4) 0.0455(4) -0.0009(3) -0.0025(3) -0.0021(3)
Cu(4) 0.0298(4) 0.0328(4) 0.0459(4) -0.0019(3) 0.0040(3) -0.0058(3)
O(1) 0.030(2) 0.047(2) 0.072(2) 0.007(2) -0.007(2) -0.021(2)
O(2) 0.038(2) 0.051(2) 0.074(3) 0.002(2) -0.018(2) -0.024(2)
O(3) 0.039(2) 0.050(2) 0.070(2) 0.007(2) -0.008(2) -0.021(2)
O(4) 0.034(2) 0.032(2) 0.068(2) 0.003(1) 0.010(2) 0.002(2)
O(5) 0.051(2) 0.036(2) 0.051(2) -0.006(2) 0.005(2) 0.000(2)
O(6) 0.041(2) 0.043(2) 0.047(2) -0.002(2) 0.006(2) 0.002(2)
N(1) 0.033(2) 0.045(2) 0.044(2) 0.001(2) 0.000(2) -0.005(2)
N(2) 0.035(2) 0.048(2) 0.040(2) 0.002(2) 0.000(2) -0.007(2)
N(3) 0.029(2) 0.035(2) 0.045(2) -0.001(2) -0.003(2) -0.006(2)
N(4) 0.027(2) 0.031(2) 0.042(2) 0.002(2) 0.000(2) -0.002(2)
N(5) 0.041(2) 0.035(2) 0.048(2) -0.001(2) -0.006(2) -0.002(2)
N(6) 0.038(2) 0.042(2) 0.050(3) -0.001(2) 0.006(2) -0.010(2)
N(7) 0.028(2) 0.032(2) 0.038(2) -0.003(2) 0.002(2) -0.003(2)
N(8) 0.028(2) 0.034(2) 0.042(2) -0.003(2) 0.001(2) -0.005(2)
C(1) 0.046(3) 0.045(3) 0.042(3) -0.010(2) 0.004(2) -0.001(2)
C(2) 0.047(3) 0.053(3) 0.067(4) -0.006(3) -0.008(3) -0.016(3)
C(3) 0.065(4) 0.056(3) 0.068(4) -0.018(3) 0.003(3) -0.022(3)
C(4) 0.054(4) 0.076(4) 0.065(4) -0.020(3) -0.012(3) -0.020(3)
C(5) 0.046(3) 0.074(4) 0.054(3) -0.013(3) -0.012(3) -0.007(3)
C(6) 0.036(3) 0.051(3) 0.038(3) -0.010(2) -0.004(2) 0.001(2)
C(7) 0.032(3) 0.058(3) 0.043(3) -0.003(2) -0.003(2) 0.005(3)
C(8) 0.044(3) 0.075(4) 0.077(4) 0.013(3) -0.011(3) -0.028(3)
C(9) 0.043(4) 0.101(5) 0.209(9) 0.038(3) -0.056(5) -0.112(6)
C(10) 0.035(3) 0.073(4) 0.067(4) 0.010(3) -0.011(3) -0.024(3)
C(11) 0.042(3) 0.054(3) 0.041(3) 0.007(2) 0.005(2) -0.007(3)
C(12) 0.042(3) 0.045(3) 0.041(3) -0.002(2) 0.002(2) -0.010(2)
C(13) 0.061(4) 0.060(4) 0.057(4) 0.002(3) 0.000(3) -0.018(3)
C(14) 0.066(4) 0.060(4) 0.076(4) -0.007(3) -0.004(3) -0.033(3)
C(15) 0.061(4) 0.062(4) 0.079(4) -0.016(3) -0.008(3) -0.021(3)
C(16) 0.048(3) 0.056(3) 0.071(4) -0.001(3) -0.008(3) -0.012(3)
C(17) 0.047(3) 0.051(3) 0.038(3) -0.009(2) 0.001(2) -0.004(2)
C(18) 0.044(3) 0.050(3) 0.084(4) 0.006(3) -0.016(3) -0.025(3)
C(19) 0.033(3) 0.032(2) 0.045(3) 0.003(2) -0.002(2) -0.003(2)
C(20) 0.031(2) 0.034(2) 0.042(3) -0.003(2) -0.002(2) -0.001(2)
C(21) 0.026(2) 0.034(2) 0.045(3) 0.000(2) 0.000(2) -0.001(2)
C(22) 0.030(3) 0.047(3) 0.080(4) 0.003(2) -0.006(3) -0.019(3)
C(23) 0.043(3) 0.046(3) 0.036(3) -0.012(2) -0.015(2) 0.004(2)
C(24) 0.046(3) 0.057(3) 0.055(3) -0.012(3) -0.009(3) 0.002(3)
C(25) 0.060(4) 0.076(4) 0.069(4) -0.024(3) 0.001(3) 0.011(3)
C(26) 0.100(6) 0.064(4) 0.081(5) -0.034(4) -0.003(4) 0.019(4)
C(27) 0.084(5) 0.043(3) 0.070(4) -0.005(3) -0.003(4) 0.007(3)
C(28) 0.053(3) 0.037(3) 0.050(3) -0.007(2) -0.011(3) 0.005(2)
C(29) 0.059(3) 0.034(3) 0.051(3) 0.001(2) -0.017(3) 0.003(2)
C(30) 0.050(3) 0.042(3) 0.090(5) 0.011(3) 0.016(3) 0.002(3)
C(31) 0.079(5) 0.049(4) 0.110(6) 0.033(3) 0.064(4) 0.025(4)
C(32) 0.077(5) 0.046(3) 0.106(5) 0.017(3) 0.029(4) 0.004(3)
C(33) 0.033(3) 0.057(3) 0.056(3) -0.005(2) 0.006(2) -0.022(3)
C(34) 0.034(3) 0.058(3) 0.043(3) -0.014(2) -0.002(2) -0.012(3)
C(35) 0.040(3) 0.078(4) 0.042(3) -0.018(3) 0.008(2) -0.012(3)
C(36) 0.046(3) 0.097(5) 0.046(3) -0.025(3) 0.004(3) 0.000(3)
C(37) 0.055(4) 0.074(4) 0.058(4) -0.026(3) -0.008(3) 0.014(3)
C(38) 0.045(3) 0.056(3) 0.059(4) -0.008(3) 0.003(3) 0.002(3)
C(39) 0.033(3) 0.053(3) 0.041(3) -0.010(2) -0.006(2) -0.007(2)
C(40) 0.035(3) 0.048(3) 0.057(3) -0.001(2) 0.004(2) 0.000(3)
C(41) 0.026(2) 0.033(2) 0.038(3) -0.002(2) 0.001(2) -0.008(2)
C(42) 0.027(2) 0.032(2) 0.042(3) 0.001(2) -0.001(2) -0.007(2)
C(43) 0.035(3) 0.031(2) 0.043(3) -0.003(2) -0.004(2) -0.006(2)
C(44) 0.043(3) 0.030(3) 0.076(4) 0.004(2) 0.008(3) 0.004(3)

loop_
_atom_type_symbol
_atom_type_oxidation_number
_atom_type_number_in_cell
_atom_type_scat_dispersion_real
_atom_type_scat_dispersion_imag
_atom_type_scat_source
Cu 0 8 -2.019 0.589
;International Tables for Crystallography
(1992, Vol. C, Tables 4.2.6.8 and 6.1.1.1)
;
C 0 88 0.017 0.009
;International Tables for Crystallography
(1992, Vol. C, Tables 4.2.6.8 and 6.1.1.1)
;
H 0 84 0.000 0.000
;International Tables for Crystallography
(1992, Vol. C, Table 6.1.1.2)
;
N 0 16 0.029 0.018
;International Tables for Crystallography
(1992, Vol. C, Tables 4.2.6.8 and 6.1.1.1)
;
O 0 12 0.047 0.032
;International Tables for Crystallography
(1992, Vol. C, Tables 4.2.6.8 and 6.1.1.1)
;

loop_
_geom_angle_atom_site_label_1
_geom_angle_atom_site_label_2
_geom_angle_atom_site_label_3
_geom_angle
_geom_angle_site_symmetry_1
_geom_angle_site_symmetry_2
_geom_angle_site_symmetry_3
_geom_angle_publ_flag
O(1) Cu(1) O(2) 175.1(1) . . . yes
O(1) Cu(1) N(1) 82.8(1) . . . yes
O(1) Cu(1) N(3) 86.9(1) . . . yes
O(2) Cu(1) N(1) 92.7(2) . . . yes
O(2) Cu(1) N(3) 97.6(1) . . . yes
N(1) Cu(1) N(3) 169.3(2) . . . yes
O(1) Cu(2) O(3) 174.3(1) . . . yes
O(1) Cu(2) N(2) 82.5(2) . . . yes
O(1) Cu(2) N(4) 86.9(1) . . . yes
O(3) Cu(2) N(2) 92.8(2) . . . yes
O(3) Cu(2) N(4) 97.7(1) . . . yes
N(2) Cu(2) N(4) 169.4(2) . . . yes
O(4) Cu(3) O(5) 166.8(1) . . . yes
O(4) Cu(3) N(5) 82.6(1) . . . yes
O(4) Cu(3) N(7) 87.0(1) . . . yes
O(5) Cu(3) N(5) 91.8(1) . . . yes
O(5) Cu(3) N(7) 100.7(1) . . . yes
N(5) Cu(3) N(7) 164.5(2) . . . yes
O(4) Cu(4) O(6) 174.8(1) . . . yes
O(4) Cu(4) N(6) 82.5(1) . . . yes
O(4) Cu(4) N(8) 86.5(1) . . . yes
O(6) Cu(4) N(6) 92.3(2) . . . yes
O(6) Cu(4) N(8) 98.7(1) . . . yes
N(6) Cu(4) N(8) 163.5(2) . . . yes
Cu(1) O(1) Cu(2) 126.8(2) . . . yes
Cu(1) O(1) C(9) 116.2(3) . . . yes
Cu(2) O(1) C(9) 117.1(3) . . . yes
Cu(1) O(2) C(1) 128.4(3) . . . yes
Cu(2) O(3) C(17) 128.3(3) . . . yes
Cu(3) O(4) Cu(4) 126.0(2) . . . yes
Cu(3) O(4) C(31) 117.0(3) . . . yes
Cu(4) O(4) C(31) 117.0(3) . . . yes
Cu(3) O(5) C(23) 125.1(3) . . . yes
Cu(4) O(6) C(39) 128.5(3) . . . yes
Cu(1) N(1) C(7) 126.1(3) . . . yes
Cu(1) N(1) C(8) 112.9(3) . . . yes
C(7) N(1) C(8) 120.9(4) . . . yes
Cu(2) N(2) C(10) 114.1(3) . . . yes
Cu(2) N(2) C(11) 126.2(3) . . . yes
C(10) N(2) C(11) 119.7(4) . . . yes
Cu(1) N(3) N(4) 119.3(3) . . . yes
Cu(1) N(3) C(19) 133.2(3) . . . yes
N(4) N(3) C(19) 107.4(3) . . . yes
Cu(2) N(4) N(3) 119.6(3) . . . yes
Cu(2) N(4) C(21) 132.9(3) . . . yes
N(3) N(4) C(21) 107.2(3) . . . yes
Cu(3) N(5) C(29) 124.8(4) . . . yes
Cu(3) N(5) C(30) 113.1(3) . . . yes
C(29) N(5) C(30) 121.9(4) . . . yes
Cu(4) N(6) C(32) 113.0(3) . . . yes
Cu(4) N(6) C(33) 126.9(4) . . . yes
C(32) N(6) C(33) 120.0(4) . . . yes
Cu(3) N(7) N(8) 119.7(3) . . . yes
Cu(3) N(7) C(41) 132.0(3) . . . yes
N(8) N(7) C(41) 108.2(3) . . . yes
Cu(4) N(8) N(7) 119.5(3) . . . yes
Cu(4) N(8) C(43) 132.6(3) . . . yes
N(7) N(8) C(43) 106.6(3) . . . yes
O(2) C(1) C(2) 117.9(5) . . . yes
O(2) C(1) C(6) 124.7(5) . . . yes
C(2) C(1) C(6) 117.4(5) . . . yes
C(1) C(2) C(3) 121.0(5) . . . yes
C(1) C(2) H(1) 119.5 . . . no
C(3) C(2) H(1) 119.5 . . . no
C(2) C(3) C(4) 121.7(5) . . . yes
C(2) C(3) H(2) 118.7 . . . no
C(4) C(3) H(2) 119.6 . . . no
C(3) C(4) C(5) 119.0(5) . . . yes
C(3) C(4) H(3) 120.3 . . . no
C(5) C(4) H(3) 120.7 . . . no
C(4) C(5) C(6) 121.4(5) . . . yes
C(4) C(5) H(4) 119.3 . . . no
C(6) C(5) H(4) 119.3 . . . no
C(1) C(6) C(5) 119.5(5) . . . yes
C(1) C(6) C(7) 122.3(4) . . . yes
C(5) C(6) C(7) 118.2(5) . . . yes
N(1) C(7) C(6) 125.7(4) . . . yes
N(1) C(7) H(5) 116.9 . . . no
C(6) C(7) H(5) 117.5 . . . no
N(1) C(8) C(9) 111.9(4) . . . yes
N(1) C(8) H(6) 108.0 . . . no
N(1) C(8) H(7) 108.0 . . . no
C(9) C(8) H(6) 109.9 . . . no
C(9) C(8) H(7) 110.3 . . . no
H(6) C(8) H(7) 108.5 . . . no
O(1) C(9) C(8) 116.0(5) . . . yes
O(1) C(9) C(10) 114.8(5) . . . yes
C(8) C(9) C(10) 129.1(5) . . . yes
N(2) C(10) C(9) 111.4(4) . . . yes
N(2) C(10) H(9) 108.3 . . . no
N(2) C(10) H(10) 109.0 . . . no
C(9) C(10) H(9) 109.5 . . . no
C(9) C(10) H(10) 109.9 . . . no
H(9) C(10) H(10) 108.7 . . . no
N(2) C(11) C(12) 125.7(4) . . . yes
N(2) C(11) H(11) 116.6 . . . no
C(12) C(11) H(11) 117.7 . . . no
C(11) C(12) C(13) 117.9(5) . . . yes
C(11) C(12) C(17) 122.4(4) . . . yes
C(13) C(12) C(17) 119.7(5) . . . yes
C(12) C(13) C(14) 121.9(5) . . . yes
C(12) C(13) H(12) 119.0 . . . no
C(14) C(13) H(12) 119.1 . . . no
C(13) C(14) C(15) 118.5(5) . . . yes
C(13) C(14) H(13) 121.1 . . . no
C(15) C(14) H(13) 120.4 . . . no
C(14) C(15) C(16) 121.4(5) . . . yes
C(14) C(15) H(14) 119.5 . . . no
C(16) C(15) H(14) 119.1 . . . no
C(15) C(16) C(17) 121.3(5) . . . yes
C(15) C(16) H(15) 119.3 . . . no
C(17) C(16) H(15) 119.4 . . . no
O(3) C(17) C(12) 124.5(5) . . . yes
O(3) C(17) C(16) 118.5(5) . . . yes
C(12) C(17) C(16) 117.0(5) . . . yes
C(19) C(18) H(16) 109.6 . . . no
C(19) C(18) H(17) 109.9 . . . no
C(19) C(18) H(18) 109.7 . . . no
H(16) C(18) H(17) 109.3 . . . no
H(16) C(18) H(18) 108.9 . . . no
H(17) C(18) H(18) 109.4 . . . no
N(3) C(19) C(18) 123.9(4) . . . yes
N(3) C(19) C(20) 110.7(4) . . . yes
C(18) C(19) C(20) 125.4(4) . . . yes
C(19) C(20) C(21) 104.8(4) . . . yes
C(19) C(20) C(42) 127.1(4) . . . yes
C(21) C(20) C(42) 128.2(4) . . . yes
N(4) C(21) C(20) 109.9(4) . . . yes
N(4) C(21) C(22) 123.7(4) . . . yes
C(20) C(21) C(22) 126.4(4) . . . yes
C(21) C(22) H(19) 109.4 . . . no
C(21) C(22) H(20) 109.7 . . . no
C(21) C(22) H(21) 109.3 . . . no
H(19) C(22) H(20) 109.8 . . . no
H(19) C(22) H(21) 109.1 . . . no
H(20) C(22) H(21) 109.5 . . . no
O(5) C(23) C(24) 118.2(5) . . . yes
O(5) C(23) C(28) 124.0(4) . . . yes
C(24) C(23) C(28) 117.8(5) . . . yes
C(23) C(24) C(25) 121.3(5) . . . yes
C(23) C(24) H(22) 119.3 . . . no
C(25) C(24) H(22) 119.4 . . . no
C(24) C(25) C(26) 120.5(6) . . . yes
C(24) C(25) H(23) 119.4 . . . no
C(26) C(25) H(23) 120.1 . . . no
C(25) C(26) C(27) 119.3(6) . . . yes
C(25) C(26) H(24) 120.0 . . . no
C(27) C(26) H(24) 120.7 . . . no
C(26) C(27) C(28) 121.9(6) . . . yes
C(26) C(27) H(25) 119.1 . . . no
C(28) C(27) H(25) 119.0 . . . no
C(23) C(28) C(27) 119.2(5) . . . yes
C(23) C(28) C(29) 122.4(4) . . . yes
C(27) C(28) C(29) 118.4(5) . . . yes
N(5) C(29) C(28) 125.7(5) . . . yes
N(5) C(29) H(26) 116.9 . . . no
C(28) C(29) H(26) 117.5 . . . no
N(5) C(30) C(31) 111.0(4) . . . yes
N(5) C(30) H(27) 108.6 . . . no
N(5) C(30) H(28) 108.6 . . . no
C(31) C(30) H(27) 109.9 . . . no
C(31) C(30) H(28) 109.8 . . . no
H(27) C(30) H(28) 108.9 . . . no
O(4) C(31) C(30) 116.1(5) . . . yes
O(4) C(31) C(32) 116.1(5) . . . yes
C(30) C(31) C(32) 127.8(5) . . . yes
N(6) C(32) C(31) 111.2(5) . . . yes
N(6) C(32) H(30) 108.2 . . . no
N(6) C(32) H(31) 108.4 . . . no
C(31) C(32) H(30) 110.0 . . . no
C(31) C(32) H(31) 110.2 . . . no
H(30) C(32) H(31) 108.7 . . . no
N(6) C(33) C(34) 125.3(5) . . . yes
N(6) C(33) H(32) 117.3 . . . no
C(34) C(33) H(32) 117.4 . . . no
C(33) C(34) C(35) 118.3(5) . . . yes
C(33) C(34) C(39) 121.9(4) . . . yes
C(35) C(34) C(39) 119.7(5) . . . yes
C(34) C(35) C(36) 122.3(5) . . . yes
C(34) C(35) H(33) 118.9 . . . no
C(36) C(35) H(33) 118.8 . . . no
C(35) C(36) C(37) 118.3(5) . . . yes
C(35) C(36) H(34) 120.9 . . . no
C(37) C(36) H(34) 120.7 . . . no
C(36) C(37) C(38) 121.3(5) . . . yes
C(36) C(37) H(35) 119.5 . . . no
C(38) C(37) H(35) 119.2 . . . no
C(37) C(38) C(39) 121.5(5) . . . yes
C(37) C(38) H(36) 119.4 . . . no
C(39) C(38) H(36) 119.0 . . . no
O(6) C(39) C(34) 124.4(4) . . . yes
O(6) C(39) C(38) 118.8(4) . . . yes
C(34) C(39) C(38) 116.8(5) . . . yes
C(41) C(40) H(37) 109.4 . . . no
C(41) C(40) H(38) 109.3 . . . no
C(41) C(40) H(39) 109.5 . . . no
H(37) C(40) H(38) 109.4 . . . no
H(37) C(40) H(39) 109.7 . . . no
H(38) C(40) H(39) 109.5 . . . no
N(7) C(41) C(40) 123.2(4) . . . yes
N(7) C(41) C(42) 110.1(4) . . . yes
C(40) C(41) C(42) 126.6(4) . . . yes
C(20) C(42) C(41) 127.6(4) . . . yes
C(20) C(42) C(43) 127.8(4) . . . yes
C(41) C(42) C(43) 104.5(4) . . . yes
N(8) C(43) C(42) 110.5(4) . . . yes
N(8) C(43) C(44) 123.1(4) . . . yes
C(42) C(43) C(44) 126.4(4) . . . yes
C(43) C(44) H(40) 109.6 . . . no
C(43) C(44) H(41) 109.5 . . . no
C(43) C(44) H(42) 109.3 . . . no
H(40) C(44) H(41) 109.6 . . . no
H(40) C(44) H(42) 109.6 . . . no
H(41) C(44) H(42) 109.3 . . . no

loop_
_geom_bond_atom_site_label_1
_geom_bond_atom_site_label_2
_geom_bond_distance
_geom_bond_site_symmetry_1
_geom_bond_site_symmetry_2
_geom_bond_publ_flag
Cu(1) O(1) 1.884(3) . . yes
Cu(1) O(2) 1.880(3) . . yes
Cu(1) N(1) 1.961(4) . . yes
Cu(1) N(3) 2.005(4) . . yes
Cu(2) O(1) 1.889(3) . . yes
Cu(2) O(3) 1.886(3) . . yes
Cu(2) N(2) 1.945(4) . . yes
Cu(2) N(4) 1.998(3) . . yes
Cu(3) O(4) 1.884(3) . . yes
Cu(3) O(5) 1.901(3) . . yes
Cu(3) N(5) 1.957(4) . . yes
Cu(3) N(7) 1.985(3) . . yes
Cu(4) O(4) 1.897(3) . . yes
Cu(4) O(6) 1.886(3) . . yes
Cu(4) N(6) 1.954(4) . . yes
Cu(4) N(8) 2.006(4) . . yes
O(1) C(9) 1.388(6) . . yes
O(2) C(1) 1.312(6) . . yes
O(3) C(17) 1.310(6) . . yes
O(4) C(31) 1.353(6) . . yes
O(5) C(23) 1.320(5) . . yes
O(6) C(39) 1.316(5) . . yes
N(1) C(7) 1.285(6) . . yes
N(1) C(8) 1.459(6) . . yes
N(2) C(10) 1.459(6) . . yes
N(2) C(11) 1.287(6) . . yes
N(3) N(4) 1.394(5) . . yes
N(3) C(19) 1.342(5) . . yes
N(4) C(21) 1.362(5) . . yes
N(5) C(29) 1.280(6) . . yes
N(5) C(30) 1.456(6) . . yes
N(6) C(32) 1.467(7) . . yes
N(6) C(33) 1.270(6) . . yes
N(7) N(8) 1.389(5) . . yes
N(7) C(41) 1.350(5) . . yes
N(8) C(43) 1.365(5) . . yes
C(1) C(2) 1.406(7) . . yes
C(1) C(6) 1.418(7) . . yes
C(2) C(3) 1.381(7) . . yes
C(2) H(1) 0.95 . . no
C(3) C(4) 1.366(8) . . yes
C(3) H(2) 0.95 . . no
C(4) C(5) 1.374(7) . . yes
C(4) H(3) 0.95 . . no
C(5) C(6) 1.408(7) . . yes
C(5) H(4) 0.95 . . no
C(6) C(7) 1.427(7) . . yes
C(7) H(5) 0.95 . . no
C(8) C(9) 1.385(8) . . yes
C(8) H(6) 0.96 . . no
C(8) H(7) 0.96 . . no
C(9) C(10) 1.412(8) . . yes
C(10) H(9) 0.96 . . no
C(10) H(10) 0.95 . . no
C(11) C(12) 1.428(7) . . yes
C(11) H(11) 0.95 . . no
C(12) C(13) 1.403(7) . . yes
C(12) C(17) 1.414(7) . . yes
C(13) C(14) 1.363(8) . . yes
C(13) H(12) 0.95 . . no
C(14) C(15) 1.383(8) . . yes
C(14) H(13) 0.95 . . no
C(15) C(16) 1.374(7) . . yes
C(15) H(14) 0.95 . . no
C(16) C(17) 1.408(7) . . yes
C(16) H(15) 0.95 . . no
C(18) C(19) 1.497(7) . . yes
C(18) H(16) 0.95 . . no
C(18) H(17) 0.95 . . no
C(18) H(18) 0.95 . . no
C(19) C(20) 1.390(6) . . yes
C(20) C(21) 1.387(6) . . yes
C(20) C(42) 1.469(6) . . yes
C(21) C(22) 1.490(7) . . yes
C(22) H(19) 0.95 . . no
C(22) H(20) 0.95 . . no
C(22) H(21) 0.95 . . no
C(23) C(24) 1.401(7) . . yes
C(23) C(28) 1.408(7) . . yes
C(24) C(25) 1.381(7) . . yes
C(24) H(22) 0.95 . . no
C(25) C(26) 1.389(9) . . yes
C(25) H(23) 0.95 . . no
C(26) C(27) 1.351(9) . . yes
C(26) H(24) 0.95 . . no
C(27) C(28) 1.411(7) . . yes
C(27) H(25) 0.95 . . no
C(28) C(29) 1.429(7) . . yes
C(29) H(26) 0.95 . . no
C(30) C(31) 1.411(7) . . yes
C(30) H(27) 0.95 . . no
C(30) H(28) 0.95 . . no
C(31) C(32) 1.411(8) . . yes
C(32) H(30) 0.95 . . no
C(32) H(31) 0.95 . . no
C(33) C(34) 1.443(7) . . yes
C(33) H(32) 0.95 . . no
C(34) C(35) 1.409(7) . . yes
C(34) C(39) 1.418(7) . . yes
C(35) C(36) 1.349(8) . . yes
C(35) H(33) 0.95 . . no
C(36) C(37) 1.395(8) . . yes
C(36) H(34) 0.95 . . no
C(37) C(38) 1.373(7) . . yes
C(37) H(35) 0.95 . . no
C(38) C(39) 1.404(7) . . yes
C(38) H(36) 0.95 . . no
C(40) C(41) 1.494(6) . . yes
C(40) H(37) 0.95 . . no
C(40) H(38) 0.95 . . no
C(40) H(39) 0.95 . . no
C(41) C(42) 1.394(6) . . yes
C(42) C(43) 1.390(6) . . yes
C(43) C(44) 1.490(6) . . yes
C(44) H(40) 0.95 . . no
C(44) H(41) 0.95 . . no
C(44) H(42) 0.95 . . no

loop_
_geom_contact_atom_site_label_1
_geom_contact_atom_site_label_2
_geom_contact_distance
_geom_contact_site_symmetry_1
_geom_contact_site_symmetry_2
_geom_contact_publ_flag
Cu(1) C(12) 3.387(5) . 2_655 no
Cu(1) C(17) 3.523(5) . 2_655 no
Cu(2) C(6) 3.329(5) . 2_656 no
Cu(2) C(5) 3.499(5) . 2_656 no
Cu(3) C(35) 3.375(5) . 2_566 no
Cu(3) O(4) 3.417(4) . 2_565 no
Cu(3) Cu(3) 3.477(1) . 2_565 no
Cu(4) O(5) 2.737(3) . 2_565 no
Cu(4) C(23) 3.216(5) . 2_565 no
O(1) O(3) 3.563(5) . 2_655 no
O(2) C(13) 3.393(7) . 2_655 no
O(2) C(14) 3.524(7) . 2_655 no
O(2) C(9) 3.56(1) . 2_656 no
O(3) C(5) 3.401(7) . 2_656 no
O(3) C(4) 3.476(7) . 2_656 no
O(3) C(9) 3.55(1) . 2_655 no
O(4) O(5) 3.186(5) . 2_565 no
O(5) N(6) 3.417(5) . 2_565 no
O(5) O(6) 3.447(5) . 2_565 no
O(6) C(23) 3.149(5) . 2_565 no
O(6) C(24) 3.254(6) . 2_565 no
O(6) C(28) 3.547(6) . 2_565 no
N(2) C(2) 3.568(7) . 2_656 no
N(2) N(4) 3.596(5) . 2_655 no
N(3) C(11) 3.331(6) . 2_655 no
N(3) C(7) 3.589(6) . 2_656 no
N(4) C(7) 3.336(6) . 2_656 no
N(5) N(8) 3.483(5) . 2_565 no
N(7) C(33) 3.524(6) . 2_566 no
N(8) C(33) 3.512(6) . 2_566 no
C(1) C(14) 3.498(8) . 2_655 no
C(4) C(17) 3.467(7) . 2_656 no
C(13) C(13) 3.39(1) . 2_645 no
C(15) C(24) 3.574(8) . 1_545 no
C(24) C(39) 3.291(7) . 2_565 no
C(25) C(38) 3.512(8) . 2_565 no
C(25) C(39) 3.517(8) . 2_565 no
C(28) C(36) 3.571(7) . 2_566 no
C(29) C(37) 3.597(7) . 2_566 no
Cu(1) Cu(2) 3.373(1) . . no
Cu(2) Cu(1) 3.373(1) . . no
Cu(3) Cu(4) 3.3682(9) . . no
Cu(3) Cu(3) 3.477(1) . 2_565 no
Cu(4) Cu(3) 3.3682(9) . . no

loop_
_geom_torsion_atom_site_label_1
_geom_torsion_atom_site_label_2
_geom_torsion_atom_site_label_3
_geom_torsion_atom_site_label_4
_geom_torsion_site_symmetry_1
_geom_torsion_site_symmetry_2
_geom_torsion_site_symmetry_3
_geom_torsion_site_symmetry_4
_geom_torsion
_geom_torsion_publ_flag
? ? ? ? ? ? ? ? ? ?
